data_4119826
loop_
_publ_author_name
'Deshun Huang'
'Xiaoqin Liu'
'Lijun Li'
'Yudong Cai'
'Weigang Liu'
'Yian Shi'

_publ_section_title
;
 Enantioselective Bromoaminocyclization of Allyl N-Tosylcarbamates
 Catalyzed by a Chiral Phosphine-Sc(OTf)3 Complex
;
_journal_name_full 'Journal of the American Chemical Society'
_journal_page_first 8101
_journal_page_last 8104
_journal_paper_doi 10.1021/ja4010877
_journal_volume 135
_journal_year 2013
_chemical_absolute_configuration ad
_chemical_formula_moiety 'C13 H16 Br N O4 S'
_chemical_formula_sum 'C13 H16 Br N O4 S'
_chemical_formula_weight 362.24
_chemical_name_systematic
; 
 ? 
;
_space_group_IT_number 19
_symmetry_cell_setting orthorhombic
_symmetry_space_group_name_Hall 'P 2ac 2ab'
_symmetry_space_group_name_H-M 'P 21 21 21'
_atom_sites_solution_hydrogens geom
_atom_sites_solution_primary direct
_atom_sites_solution_secondary difmap
_audit_creation_method SHELXL-97
_cell_angle_alpha 90.00
_cell_angle_beta 90.00
_cell_angle_gamma 90.00
_cell_formula_units_Z 8
_cell_length_a 7.9326(16)
_cell_length_b 13.758(3)
_cell_length_c 27.001(5)
_cell_measurement_reflns_used 9993
_cell_measurement_temperature 173(2)
_cell_measurement_theta_max 27.4844
_cell_measurement_theta_min 1.4801
_cell_volume 2946.8(10)
_computing_cell_refinement 'CrystalClear (Rigaku Inc., 2008)'
_computing_data_collection 'CrystalClear (Rigaku Inc., 2008)'
_computing_data_reduction 'CrystalClear (Rigaku Inc., 2008)'
_computing_molecular_graphics
;
 Mercury: visualization and analysis of crystal structures, C. F. Macrae,
 P. R. Edgington, P. McCabe, E. Pidcock, G. P. Shields, R. Taylor,
 M. Towler and J. van de Streek, J. Appl. Cryst., 39, 453-457, 2006.
;
_computing_publication_material 'SHELX-97 (Sheldrick, 2008)'
_computing_structure_refinement 'SHELX-97 (Sheldrick, 2008)'
_computing_structure_solution 'SHELX-97 (Sheldrick, 2008)'
_diffrn_ambient_temperature 173(2)
_diffrn_detector_area_resol_mean 28.5714
_diffrn_measured_fraction_theta_full 0.998
_diffrn_measured_fraction_theta_max 0.998
_diffrn_measurement_device_type 'MM007HF + CCD (Saturn724+)'
_diffrn_measurement_method '\w scans at fixed \c = 45\%'
_diffrn_radiation_monochromator Confocal
_diffrn_radiation_source 'Rotating Anode'
_diffrn_radiation_type MoK\a
_diffrn_radiation_wavelength 0.71073
_diffrn_reflns_av_R_equivalents 0.0615
_diffrn_reflns_av_sigmaI/netI 0.0587
_diffrn_reflns_limit_h_max 10
_diffrn_reflns_limit_h_min -9
_diffrn_reflns_limit_k_max 13
_diffrn_reflns_limit_k_min -17
_diffrn_reflns_limit_l_max 35
_diffrn_reflns_limit_l_min -35
_diffrn_reflns_number 18960
_diffrn_reflns_theta_full 27.49
_diffrn_reflns_theta_max 27.49
_diffrn_reflns_theta_min 2.11
_exptl_absorpt_coefficient_mu 2.943
_exptl_absorpt_correction_T_max 1.0000
_exptl_absorpt_correction_T_min 0.6738
_exptl_absorpt_correction_type multi-scan
_exptl_absorpt_process_details 'CrystalClear (Rigaku Inc., 2008)'
_exptl_crystal_colour Colorless
_exptl_crystal_density_diffrn 1.633
_exptl_crystal_description block
_exptl_crystal_F_000 1472
_exptl_crystal_size_max 0.24
_exptl_crystal_size_mid 0.22
_exptl_crystal_size_min 0.22
_refine_diff_density_max 0.378
_refine_diff_density_min -0.503
_refine_diff_density_rms 0.076
_refine_ls_abs_structure_details 'Flack H D (1983), Acta Cryst. A39, 876-881'
_refine_ls_abs_structure_Flack 0.010(7)
_refine_ls_extinction_method none
_refine_ls_goodness_of_fit_ref 1.081
_refine_ls_hydrogen_treatment constr
_refine_ls_matrix_type full
_refine_ls_number_parameters 365
_refine_ls_number_reflns 6759
_refine_ls_number_restraints 0
_refine_ls_restrained_S_all 1.081
_refine_ls_R_factor_all 0.0440
_refine_ls_R_factor_gt 0.0406
_refine_ls_shift/su_max 0.001
_refine_ls_shift/su_mean 0.000
_refine_ls_structure_factor_coef Fsqd
_refine_ls_weighting_details 'calc w=1/[\s^2^(Fo^2^)+(0.0263P)^2^+1.0188P] where P=(Fo^2^+2Fc^2^)/3'
_refine_ls_weighting_scheme calc
_refine_ls_wR_factor_gt 0.0847
_refine_ls_wR_factor_ref 0.0868
_reflns_number_gt 6406
_reflns_number_total 6759
_reflns_threshold_expression >2sigma(I)
_cod_data_source_file ja4010877_si_001.cif
_cod_data_source_block a
_cod_original_cell_volume 2946.9(10)
_cod_database_code 4119826

loop_
_symmetry_equiv_pos_as_xyz
'x, y, z'
'-x+1/2, -y, z+1/2'
'-x, y+1/2, -z+1/2'
'x+1/2, -y+1/2, -z'

loop_
_atom_site_label
_atom_site_type_symbol
_atom_site_fract_x
_atom_site_fract_y
_atom_site_fract_z
_atom_site_U_iso_or_equiv
_atom_site_adp_type
_atom_site_occupancy
_atom_site_symmetry_multiplicity
_atom_site_calc_flag
_atom_site_refinement_flags
Br1 Br 0.48981(5) 0.33882(3) 0.455288(15) 0.03466(10) Uani 1 1 d .
Br2 Br 0.06473(5) 0.82340(3) 0.809248(15) 0.03542(10) Uani 1 1 d .
S1 S 1.08076(11) 0.49473(6) 0.44438(3) 0.02288(17) Uani 1 1 d .
S2 S 0.64856(10) 0.65098(7) 0.80177(3) 0.02233(17) Uani 1 1 d .
O1 O 0.6827(3) 0.65016(19) 0.44699(10) 0.0342(6) Uani 1 1 d .
O2 O 0.9464(4) 0.69967(17) 0.46349(10) 0.0361(6) Uani 1 1 d .
O3 O 1.1804(3) 0.5588(2) 0.41496(9) 0.0311(6) Uani 1 1 d .
O4 O 1.0584(3) 0.39561(17) 0.42944(9) 0.0284(5) Uani 1 1 d .
O5 O 0.2329(3) 0.51250(19) 0.79130(10) 0.0311(6) Uani 1 1 d .
O6 O 0.4880(3) 0.46386(16) 0.76455(9) 0.0307(6) Uani 1 1 d .
O7 O 0.7457(3) 0.5740(2) 0.82296(9) 0.0297(6) Uani 1 1 d .
O8 O 0.6414(3) 0.74395(18) 0.82495(9) 0.0284(6) Uani 1 1 d .
N1 N 0.8844(4) 0.5379(2) 0.44647(11) 0.0239(6) Uani 1 1 d .
N2 N 0.4483(4) 0.61560(19) 0.80051(10) 0.0220(6) Uani 1 1 d .
C1 C 0.6516(6) 0.3701(3) 0.56910(14) 0.0447(11) Uani 1 1 d .
H1A H 0.5523 0.3301 0.5619 0.067 Uiso 1 1 calc R
H1C H 0.6381 0.4012 0.6015 0.067 Uiso 1 1 calc R
H1B H 0.7524 0.3289 0.5694 0.067 Uiso 1 1 calc R
C2 C 0.6703(5) 0.4483(3) 0.52909(12) 0.0307(8) Uani 1 1 d .
H2A H 0.5681 0.4897 0.5291 0.037 Uiso 1 1 calc R
H2B H 0.7678 0.4902 0.5374 0.037 Uiso 1 1 calc R
C3 C 0.6954(5) 0.4069(3) 0.47795(12) 0.0230(7) Uani 1 1 d .
H3 H 0.7898 0.3588 0.4793 0.028 Uiso 1 1 calc R
C4 C 0.7327(4) 0.4799(3) 0.43655(12) 0.0249(7) Uani 1 1 d .
H4 H 0.7461 0.4446 0.4044 0.030 Uiso 1 1 calc R
C5 C 0.6033(5) 0.5614(3) 0.43048(15) 0.0327(9) Uani 1 1 d .
H5A H 0.5690 0.5672 0.3954 0.039 Uiso 1 1 calc R
H5B H 0.5018 0.5476 0.4506 0.039 Uiso 1 1 calc R
C6 C 0.8488(5) 0.6363(3) 0.45315(13) 0.0279(8) Uani 1 1 d .
C7 C 1.1519(4) 0.4992(3) 0.50579(12) 0.0231(7) Uani 1 1 d .
C8 C 1.2239(5) 0.5831(3) 0.52469(13) 0.0267(8) Uani 1 1 d .
H8 H 1.2336 0.6399 0.5048 0.032 Uiso 1 1 calc R
C9 C 1.2817(5) 0.5825(3) 0.57338(14) 0.0290(8) Uani 1 1 d .
H9 H 1.3323 0.6394 0.5867 0.035 Uiso 1 1 calc R
C10 C 1.2664(5) 0.4998(3) 0.60287(13) 0.0286(8) Uani 1 1 d .
C11 C 1.1925(5) 0.4166(3) 0.58276(13) 0.0285(8) Uani 1 1 d .
H11 H 1.1819 0.3599 0.6026 0.034 Uiso 1 1 calc R
C12 C 1.1348(5) 0.4150(3) 0.53474(12) 0.0252(7) Uani 1 1 d .
H12 H 1.0844 0.3581 0.5214 0.030 Uiso 1 1 calc R
C13 C 1.3294(6) 0.4994(3) 0.65561(14) 0.0405(10) Uani 1 1 d .
H13C H 1.4165 0.5493 0.6595 0.061 Uiso 1 1 calc R
H13A H 1.3771 0.4355 0.6634 0.061 Uiso 1 1 calc R
H13B H 1.2355 0.5132 0.6781 0.061 Uiso 1 1 calc R
C14 C 0.1895(6) 0.8062(3) 0.69188(15) 0.0414(10) Uani 1 1 d .
H14A H 0.1772 0.7800 0.6583 0.062 Uiso 1 1 calc R
H14B H 0.2853 0.8511 0.6929 0.062 Uiso 1 1 calc R
H14C H 0.0864 0.8409 0.7012 0.062 Uiso 1 1 calc R
C15 C 0.2196(5) 0.7234(3) 0.72791(12) 0.0280(8) Uani 1 1 d .
H15A H 0.3141 0.6832 0.7155 0.034 Uiso 1 1 calc R
H15B H 0.1178 0.6818 0.7288 0.034 Uiso 1 1 calc R
C16 C 0.2601(5) 0.7558(3) 0.78037(12) 0.0238(7) Uani 1 1 d .
H16 H 0.3573 0.8020 0.7792 0.029 Uiso 1 1 calc R
C17 C 0.3023(4) 0.6740(3) 0.81698(12) 0.0237(7) Uani 1 1 d .
H17 H 0.3248 0.7019 0.8505 0.028 Uiso 1 1 calc R
C18 C 0.1706(5) 0.5925(3) 0.82076(13) 0.0284(8) Uani 1 1 d .
H18B H 0.1561 0.5722 0.8557 0.034 Uiso 1 1 calc R
H18A H 0.0604 0.6151 0.8079 0.034 Uiso 1 1 calc R
C19 C 0.4009(5) 0.5237(2) 0.78376(12) 0.0247(7) Uani 1 1 d .
C20 C 0.7068(4) 0.6631(3) 0.73953(12) 0.0227(7) Uani 1 1 d .
C21 C 0.7780(5) 0.5844(3) 0.71469(13) 0.0254(7) Uani 1 1 d .
H21 H 0.7977 0.5247 0.7314 0.031 Uiso 1 1 calc R
C22 C 0.8197(5) 0.5951(3) 0.66505(13) 0.0271(8) Uani 1 1 d .
H22 H 0.8698 0.5422 0.6478 0.033 Uiso 1 1 calc R
C23 C 0.7894(5) 0.6821(3) 0.64002(13) 0.0271(8) Uani 1 1 d .
C24 C 0.7195(5) 0.7594(3) 0.66626(14) 0.0327(9) Uani 1 1 d .
H24 H 0.6995 0.8191 0.6496 0.039 Uiso 1 1 calc R
C25 C 0.6786(5) 0.7515(3) 0.71574(14) 0.0285(8) Uani 1 1 d .
H25 H 0.6323 0.8051 0.7332 0.034 Uiso 1 1 calc R
C26 C 0.8315(5) 0.6925(3) 0.58560(13) 0.0350(9) Uani 1 1 d .
H26A H 0.7271 0.6990 0.5665 0.052 Uiso 1 1 calc R
H26B H 0.8930 0.6347 0.5744 0.052 Uiso 1 1 calc R
H26C H 0.9016 0.7503 0.5807 0.052 Uiso 1 1 calc R

loop_
_atom_site_aniso_label
_atom_site_aniso_U_11
_atom_site_aniso_U_22
_atom_site_aniso_U_33
_atom_site_aniso_U_23
_atom_site_aniso_U_13
_atom_site_aniso_U_12
Br1 0.02778(19) 0.02770(18) 0.0485(2) -0.00012(16) -0.00535(16) -0.00306(17)
Br2 0.02765(19) 0.0329(2) 0.0457(2) -0.00519(17) 0.00342(16) 0.00600(17)
S1 0.0203(4) 0.0256(4) 0.0228(4) 0.0029(3) 0.0027(3) 0.0027(4)
S2 0.0184(4) 0.0288(4) 0.0198(3) -0.0006(3) -0.0004(3) -0.0015(4)
O1 0.0244(13) 0.0309(14) 0.0472(15) 0.0043(13) -0.0047(11) 0.0084(12)
O2 0.0326(15) 0.0249(13) 0.0508(16) 0.0024(11) -0.0037(13) 0.0014(12)
O3 0.0271(14) 0.0392(15) 0.0269(12) 0.0117(11) 0.0079(11) 0.0013(13)
O4 0.0290(14) 0.0270(12) 0.0291(12) -0.0026(10) 0.0016(11) 0.0054(12)
O5 0.0262(13) 0.0274(14) 0.0395(14) -0.0008(11) 0.0000(11) -0.0056(12)
O6 0.0316(14) 0.0211(12) 0.0394(14) -0.0015(10) 0.0021(12) 0.0004(12)
O7 0.0245(14) 0.0407(15) 0.0239(12) 0.0077(11) -0.0031(10) 0.0037(12)
O8 0.0268(14) 0.0293(13) 0.0291(12) -0.0108(10) 0.0028(11) -0.0078(12)
N1 0.0181(14) 0.0240(14) 0.0295(14) -0.0003(12) 0.0010(11) 0.0002(12)
N2 0.0181(14) 0.0234(13) 0.0244(13) -0.0031(11) 0.0005(11) -0.0012(12)
C1 0.047(3) 0.058(3) 0.0298(19) 0.0152(19) 0.0069(19) 0.019(2)
C2 0.033(2) 0.036(2) 0.0234(16) 0.0021(15) 0.0038(15) 0.0085(18)
C3 0.0200(17) 0.0237(17) 0.0252(16) 0.0009(13) -0.0013(13) 0.0021(15)
C4 0.0209(17) 0.033(2) 0.0212(15) -0.0008(14) -0.0017(13) -0.0007(16)
C5 0.0240(19) 0.036(2) 0.039(2) 0.0124(17) -0.0066(16) -0.0010(17)
C6 0.0269(19) 0.0261(18) 0.0309(17) 0.0062(15) 0.0012(16) 0.0076(16)
C7 0.0213(17) 0.0244(17) 0.0234(15) 0.0022(13) 0.0022(13) 0.0027(15)
C8 0.030(2) 0.0205(17) 0.0292(17) 0.0020(14) 0.0034(15) 0.0027(16)
C9 0.035(2) 0.0194(17) 0.0327(19) -0.0056(14) -0.0047(16) 0.0011(17)
C10 0.031(2) 0.0307(19) 0.0240(16) 0.0014(15) 0.0021(14) 0.0055(18)
C11 0.031(2) 0.0312(19) 0.0230(16) 0.0069(14) 0.0002(15) 0.0002(17)
C12 0.0267(19) 0.0193(16) 0.0296(17) 0.0016(13) 0.0024(14) -0.0003(15)
C13 0.056(3) 0.039(2) 0.0273(18) -0.0050(17) -0.0032(18) 0.004(2)
C14 0.050(3) 0.040(2) 0.034(2) 0.0109(18) -0.0126(19) -0.008(2)
C15 0.033(2) 0.0285(19) 0.0224(16) 0.0002(14) -0.0065(15) -0.0005(17)
C16 0.0238(18) 0.0216(17) 0.0259(17) -0.0018(14) -0.0007(14) 0.0011(15)
C17 0.0162(15) 0.0324(18) 0.0224(15) 0.0017(15) -0.0022(12) -0.0005(16)
C18 0.0215(18) 0.0318(19) 0.0318(18) 0.0024(15) 0.0045(15) -0.0038(16)
C19 0.0259(18) 0.0251(17) 0.0232(15) 0.0052(13) -0.0019(13) -0.0065(15)
C20 0.0203(16) 0.0226(17) 0.0251(15) -0.0002(14) 0.0000(13) 0.0014(16)
C21 0.0284(19) 0.0207(17) 0.0272(16) 0.0026(14) 0.0009(14) 0.0013(16)
C22 0.0256(19) 0.0267(18) 0.0292(17) -0.0041(14) 0.0090(14) 0.0012(16)
C23 0.0260(18) 0.0303(19) 0.0251(16) 0.0010(15) 0.0033(14) -0.0031(17)
C24 0.040(2) 0.0247(18) 0.0337(19) 0.0083(15) 0.0073(17) 0.0050(18)
C25 0.033(2) 0.0214(17) 0.0315(18) -0.0004(14) 0.0067(16) 0.0037(16)
C26 0.042(2) 0.036(2) 0.0264(17) 0.0024(15) 0.0083(16) -0.0029(19)

loop_
_atom_type_symbol
_atom_type_description
_atom_type_scat_dispersion_real
_atom_type_scat_dispersion_imag
_atom_type_scat_source
C C 0.0033 0.0016 'International Tables Vol C Tables 4.2.6.8 and 6.1.1.4'
H H 0.0000 0.0000 'International Tables Vol C Tables 4.2.6.8 and 6.1.1.4'
N N 0.0061 0.0033 'International Tables Vol C Tables 4.2.6.8 and 6.1.1.4'
O O 0.0106 0.0060 'International Tables Vol C Tables 4.2.6.8 and 6.1.1.4'
S S 0.1246 0.1234 'International Tables Vol C Tables 4.2.6.8 and 6.1.1.4'
Br Br -0.2901 2.4595 'International Tables Vol C Tables 4.2.6.8 and 6.1.1.4'

loop_
_geom_angle_atom_site_label_1
_geom_angle_atom_site_label_2
_geom_angle_atom_site_label_3
_geom_angle
O3 S1 O4 120.01(16)
O3 S1 N1 108.46(15)
O4 S1 N1 103.44(15)
O3 S1 C7 109.08(17)
O4 S1 C7 109.85(16)
N1 S1 C7 104.84(16)
O8 S2 O7 120.71(16)
O8 S2 N2 103.53(14)
O7 S2 N2 107.86(15)
O8 S2 C20 110.29(16)
O7 S2 C20 108.20(16)
N2 S2 C20 105.08(15)
C6 O1 C5 110.3(3)
C19 O5 C18 109.4(3)
C6 N1 C4 112.6(3)
C6 N1 S1 122.6(2)
C4 N1 S1 124.5(2)
C19 N2 C17 112.3(3)
C19 N2 S2 122.0(2)
C17 N2 S2 125.7(2)
C2 C1 H1A 109.5
C2 C1 H1C 109.5
H1A C1 H1C 109.5
C2 C1 H1B 109.5
H1A C1 H1B 109.5
H1C C1 H1B 109.5
C3 C2 C1 113.1(3)
C3 C2 H2A 109.0
C1 C2 H2A 109.0
C3 C2 H2B 109.0
C1 C2 H2B 109.0
H2A C2 H2B 107.8
C2 C3 C4 116.5(3)
C2 C3 Br1 110.7(3)
C4 C3 Br1 104.1(2)
C2 C3 H3 108.4
C4 C3 H3 108.4
Br1 C3 H3 108.4
N1 C4 C5 99.9(3)
N1 C4 C3 112.4(3)
C5 C4 C3 115.4(3)
N1 C4 H4 109.6
C5 C4 H4 109.6
C3 C4 H4 109.6
O1 C5 C4 107.1(3)
O1 C5 H5A 110.3
C4 C5 H5A 110.3
O1 C5 H5B 110.3
C4 C5 H5B 110.3
H5A C5 H5B 108.6
O2 C6 O1 124.1(3)
O2 C6 N1 127.2(3)
O1 C6 N1 108.7(3)
C8 C7 C12 121.5(3)
C8 C7 S1 120.7(3)
C12 C7 S1 117.8(3)
C7 C8 C9 118.6(3)
C7 C8 H8 120.7
C9 C8 H8 120.7
C8 C9 C10 121.0(3)
C8 C9 H9 119.5
C10 C9 H9 119.5
C9 C10 C11 118.9(3)
C9 C10 C13 120.9(4)
C11 C10 C13 120.2(3)
C12 C11 C10 121.3(3)
C12 C11 H11 119.4
C10 C11 H11 119.4
C11 C12 C7 118.7(3)
C11 C12 H12 120.7
C7 C12 H12 120.7
C10 C13 H13C 109.5
C10 C13 H13A 109.5
H13C C13 H13A 109.5
C10 C13 H13B 109.5
H13C C13 H13B 109.5
H13A C13 H13B 109.5
C15 C14 H14A 109.5
C15 C14 H14B 109.5
H14A C14 H14B 109.5
C15 C14 H14C 109.5
H14A C14 H14C 109.5
H14B C14 H14C 109.5
C14 C15 C16 114.3(3)
C14 C15 H15A 108.7
C16 C15 H15A 108.7
C14 C15 H15B 108.7
C16 C15 H15B 108.7
H15A C15 H15B 107.6
C15 C16 C17 115.6(3)
C15 C16 Br2 110.0(3)
C17 C16 Br2 105.3(2)
C15 C16 H16 108.6
C17 C16 H16 108.6
Br2 C16 H16 108.6
N2 C17 C16 112.1(3)
N2 C17 C18 99.0(3)
C16 C17 C18 115.4(3)
N2 C17 H17 110.0
C16 C17 H17 110.0
C18 C17 H17 110.0
O5 C18 C17 106.7(3)
O5 C18 H18B 110.4
C17 C18 H18B 110.4
O5 C18 H18A 110.4
C17 C18 H18A 110.4
H18B C18 H18A 108.6
O6 C19 O5 123.7(3)
O6 C19 N2 127.6(3)
O5 C19 N2 108.6(3)
C21 C20 C25 121.4(3)
C21 C20 S2 119.7(3)
C25 C20 S2 118.9(3)
C22 C21 C20 118.7(3)
C22 C21 H21 120.7
C20 C21 H21 120.7
C21 C22 C23 121.1(3)
C21 C22 H22 119.4
C23 C22 H22 119.4
C24 C23 C22 118.5(3)
C24 C23 C26 120.6(3)
C22 C23 C26 120.9(3)
C25 C24 C23 121.8(4)
C25 C24 H24 119.1
C23 C24 H24 119.1
C24 C25 C20 118.5(3)
C24 C25 H25 120.7
C20 C25 H25 120.7
C23 C26 H26A 109.5
C23 C26 H26B 109.5
H26A C26 H26B 109.5
C23 C26 H26C 109.5
H26A C26 H26C 109.5
H26B C26 H26C 109.5

loop_
_geom_bond_atom_site_label_1
_geom_bond_atom_site_label_2
_geom_bond_distance
Br1 C3 1.977(4)
Br2 C16 1.969(4)
S1 O3 1.426(3)
S1 O4 1.433(2)
S1 N1 1.668(3)
S1 C7 1.753(3)
S2 O8 1.425(3)
S2 O7 1.429(3)
S2 N2 1.662(3)
S2 C20 1.751(3)
O1 C6 1.341(4)
O1 C5 1.445(4)
O2 C6 1.199(4)
O5 C19 1.357(4)
O5 C18 1.445(4)
O6 C19 1.194(4)
N1 C6 1.395(4)
N1 C4 1.468(4)
N2 C19 1.394(4)
N2 C17 1.478(4)
C1 C2 1.532(5)
C1 H1A 0.9800
C1 H1C 0.9800
C1 H1B 0.9800
C2 C3 1.507(5)
C2 H2A 0.9900
C2 H2B 0.9900
C3 C4 1.532(5)
C3 H3 1.0000
C4 C5 1.528(5)
C4 H4 1.0000
C5 H5A 0.9900
C5 H5B 0.9900
C7 C8 1.386(5)
C7 C12 1.404(5)
C8 C9 1.392(5)
C8 H8 0.9500
C9 C10 1.394(5)
C9 H9 0.9500
C10 C11 1.396(5)
C10 C13 1.509(5)
C11 C12 1.375(5)
C11 H11 0.9500
C12 H12 0.9500
C13 H13C 0.9800
C13 H13A 0.9800
C13 H13B 0.9800
C14 C15 1.517(5)
C14 H14A 0.9800
C14 H14B 0.9800
C14 H14C 0.9800
C15 C16 1.519(4)
C15 H15A 0.9900
C15 H15B 0.9900
C16 C17 1.535(5)
C16 H16 1.0000
C17 C18 1.536(5)
C17 H17 1.0000
C18 H18B 0.9900
C18 H18A 0.9900
C20 C21 1.393(5)
C20 C25 1.394(5)
C21 C22 1.388(5)
C21 H21 0.9500
C22 C23 1.396(5)
C22 H22 0.9500
C23 C24 1.393(5)
C23 C26 1.514(5)
C24 C25 1.379(5)
C24 H24 0.9500
C25 H25 0.9500
C26 H26A 0.9800
C26 H26B 0.9800
C26 H26C 0.9800

loop_
_geom_torsion_atom_site_label_1
_geom_torsion_atom_site_label_2
_geom_torsion_atom_site_label_3
_geom_torsion_atom_site_label_4
_geom_torsion
O3 S1 N1 C6 -42.8(3)
O4 S1 N1 C6 -171.2(3)
C7 S1 N1 C6 73.6(3)
O3 S1 N1 C4 130.7(3)
O4 S1 N1 C4 2.2(3)
C7 S1 N1 C4 -112.9(3)
O8 S2 N2 C19 -175.2(3)
O7 S2 N2 C19 -46.2(3)
C20 S2 N2 C19 69.1(3)
O8 S2 N2 C17 3.9(3)
O7 S2 N2 C17 132.9(3)
C20 S2 N2 C17 -111.9(3)
C1 C2 C3 C4 -174.1(3)
C1 C2 C3 Br1 67.2(4)
C6 N1 C4 C5 8.2(4)
S1 N1 C4 C5 -165.8(2)
C6 N1 C4 C3 -114.7(3)
S1 N1 C4 C3 71.3(4)
C2 C3 C4 N1 58.3(4)
Br1 C3 C4 N1 -179.5(2)
C2 C3 C4 C5 -55.4(4)
Br1 C3 C4 C5 66.8(3)
C6 O1 C5 C4 11.5(4)
N1 C4 C5 O1 -11.3(4)
C3 C4 C5 O1 109.5(3)
C5 O1 C6 O2 174.9(3)
C5 O1 C6 N1 -6.2(4)
C4 N1 C6 O2 177.0(4)
S1 N1 C6 O2 -8.8(5)
C4 N1 C6 O1 -1.8(4)
S1 N1 C6 O1 172.3(2)
O3 S1 C7 C8 29.8(4)
O4 S1 C7 C8 163.2(3)
N1 S1 C7 C8 -86.2(3)
O3 S1 C7 C12 -149.6(3)
O4 S1 C7 C12 -16.2(3)
N1 S1 C7 C12 94.4(3)
C12 C7 C8 C9 0.7(6)
S1 C7 C8 C9 -178.7(3)
C7 C8 C9 C10 -0.6(6)
C8 C9 C10 C11 0.3(6)
C8 C9 C10 C13 179.9(4)
C9 C10 C11 C12 -0.1(6)
C13 C10 C11 C12 -179.7(4)
C10 C11 C12 C7 0.2(6)
C8 C7 C12 C11 -0.5(6)
S1 C7 C12 C11 178.9(3)
C14 C15 C16 C17 -176.3(3)
C14 C15 C16 Br2 64.8(4)
C19 N2 C17 C16 -107.3(3)
S2 N2 C17 C16 73.6(3)
C19 N2 C17 C18 15.0(3)
S2 N2 C17 C18 -164.1(2)
C15 C16 C17 N2 58.5(4)
Br2 C16 C17 N2 -180.0(2)
C15 C16 C17 C18 -53.8(4)
Br2 C16 C17 C18 67.7(3)
C19 O5 C18 C17 18.6(4)
N2 C17 C18 O5 -19.4(3)
C16 C17 C18 O5 100.4(3)
C18 O5 C19 O6 172.8(3)
C18 O5 C19 N2 -9.0(4)
C17 N2 C19 O6 173.3(3)
S2 N2 C19 O6 -7.5(5)
C17 N2 C19 O5 -4.7(4)
S2 N2 C19 O5 174.4(2)
O8 S2 C20 C21 157.6(3)
O7 S2 C20 C21 23.5(3)
N2 S2 C20 C21 -91.5(3)
O8 S2 C20 C25 -23.2(3)
O7 S2 C20 C25 -157.2(3)
N2 S2 C20 C25 87.8(3)
C25 C20 C21 C22 -0.6(6)
S2 C20 C21 C22 178.6(3)
C20 C21 C22 C23 -0.8(6)
C21 C22 C23 C24 1.5(6)
C21 C22 C23 C26 -178.6(4)
C22 C23 C24 C25 -0.7(6)
C26 C23 C24 C25 179.4(4)
C23 C24 C25 C20 -0.7(6)
C21 C20 C25 C24 1.4(6)
S2 C20 C25 C24 -177.8(3)
